data_1101125
loop_
_publ_author_name
'Francisco Hueso-Ure\~na'
'Sonia B. Jim\'enez-Pulido'
'Miguel N. Moreno-Carretero'
'Miguel Quir\'os'
'Juan M. Salas'

_publ_section_title
;
 Synthesis and structural studies on three-dimensionally
 hydrogen-bonded metal perchlorate complexes with
 1,3-dimethyllumazine and 1,3,6,7-tetramethyllumazine.
 Crystal structure of diaqua-bis(1,3,6,7-tetramethyl-
 pteridine-2,4(1H,3H)-dione-O^4^,N^5^) copper(II)
 perchlorate dihydrate.
;
_journal_name_full 'Inorganica Chimica Acta'
_journal_page_first 77
_journal_page_last 83
_journal_paper_doi 10.1016/S0020-1693(97)05722-8
_journal_volume 268
_journal_year 1998
_chemical_formula_sum 'C20 H32 Cl2 Cu N8 O16'
_chemical_formula_weight 774.98
_space_group_IT_number 14
_symmetry_cell_setting monoclinic
_symmetry_space_group_name_Hall '-P 2ybc'
_symmetry_space_group_name_H-M 'P 1 21/c 1'
_cell_angle_alpha 90.00
_cell_angle_beta 116.016(10)
_cell_angle_gamma 90.00
_cell_formula_units_Z 2
_cell_length_a 8.7639(12)
_cell_length_b 13.7932(8)
_cell_length_c 14.7922(10)
_cell_measurement_temperature 293(2)
_cell_volume 1606.9(3)
_diffrn_ambient_temperature 293(2)
_exptl_crystal_density_diffrn 1.602
_refine_ls_R_factor_obs 0.0584
_refine_ls_wR_factor_obs 0.1711
_cod_depositor_comments
;
The following automatic conversions were performed:
'_symmetry_cell_setting' value 'Monoclinic' changed to 'monoclinic'
according to '/home/saulius/struct/CIF-dictionaries/cif_core.dic'
dictionary named 'cif_core.dic' version 2.4.1 from 2010-06-29.

Automatic conversion script
Id: cif_fix_enum 1527 2010-12-29 10:47:43Z saulius 
;
_cod_original_sg_symbol_H-M 'P 21/c'
_cod_database_code 1101125

loop_
_symmetry_equiv_pos_as_xyz
'x, y, z'
'-x, y+1/2, -z+1/2'
'-x, -y, -z'
'x, -y-1/2, z-1/2'

loop_
_atom_site_aniso_label
_atom_site_aniso_U_11
_atom_site_aniso_U_22
_atom_site_aniso_U_33
_atom_site_aniso_U_23
_atom_site_aniso_U_13
_atom_site_aniso_U_12
Cu 0.0466(3) 0.0363(3) 0.0402(3) -0.0038(2) 0.0164(2) -0.0028(2)
N1 0.0559(14) 0.0452(13) 0.0538(14) -0.0067(11) 0.0257(12) -0.0102(11)
C1 0.073(2) 0.050(2) 0.082(3) -0.016(2) 0.028(2) -0.020(2)
C1A 0.054(2) 0.0405(13) 0.0410(13) -0.0010(10) 0.0246(12) -0.0064(11)
C2 0.053(2) 0.064(2) 0.061(2) -0.011(2) 0.0280(15) -0.0109(15)
O2 0.0514(14) 0.087(2) 0.121(3) -0.026(2) 0.031(2) -0.0155(14)
N3 0.0475(13) 0.0554(15) 0.0569(15) -0.0049(12) 0.0275(12) 0.0006(11)
C3 0.054(2) 0.069(2) 0.094(3) -0.009(2) 0.035(2) 0.006(2)
C4 0.0494(15) 0.0463(15) 0.0475(14) -0.0049(12) 0.0252(12) -0.0032(12)
O4 0.0591(14) 0.0438(12) 0.084(2) -0.0128(11) 0.0293(13) -0.0017(10)
C4A 0.0478(14) 0.0403(13) 0.0394(12) -0.0023(10) 0.0211(11) -0.0033(11)
N5 0.0477(12) 0.0417(12) 0.0408(11) -0.0001(9) 0.0184(10) -0.0031(9)
C6 0.052(2) 0.0434(15) 0.0490(15) 0.0073(12) 0.0206(13) 0.0041(12)
C61 0.051(2) 0.055(2) 0.091(3) 0.007(2) 0.015(2) 0.005(2)
C7 0.062(2) 0.0437(15) 0.056(2) 0.0070(13) 0.0311(15) 0.0054(13)
C71 0.074(3) 0.048(2) 0.117(4) 0.007(2) 0.044(3) 0.012(2)
N8 0.063(2) 0.0392(12) 0.0584(15) -0.0002(11) 0.0316(13) -0.0023(11)
Cl 0.0621(5) 0.0626(5) 0.0527(4) -0.0120(4) 0.0196(4) 0.0037(4)
O1W 0.106(2) 0.0480(13) 0.0454(12) -0.0058(9) 0.0343(14) -0.0164(13)
O2W 0.067(2) 0.077(2) 0.104(2) 0.033(2) 0.028(2) -0.0037(14)

loop_
_atom_site_label
_atom_site_type_symbol
_atom_site_fract_x
_atom_site_fract_y
_atom_site_fract_z
_atom_site_U_iso_or_equiv
_atom_site_thermal_displace_type
_atom_site_occupancy
_atom_site_calc_flag
_atom_site_refinement_flags
_atom_site_disorder_group
Cu Cu 0.5000 0.5000 0.5000 0.0420(2) Uani 1 d S .
N1 N 0.0659(4) 0.2048(2) 0.3661(2) 0.0511(6) Uani 1 d . .
C1 C 0.0059(6) 0.1052(3) 0.3370(4) 0.0707(10) Uani 1 d . .
H11 H 0.0998(9) 0.0614(3) 0.3678(18) 0.085 Uiso 1 d R .
H12 H -0.0417(34) 0.0987(6) 0.2652(4) 0.085 Uiso 1 d R .
H13 H -0.0791(27) 0.0901(8) 0.3593(19) 0.085 Uiso 1 d R .
C1A C 0.2371(4) 0.2256(2) 0.4103(2) 0.0438(6) Uani 1 d . .
C2 C -0.0532(4) 0.2744(3) 0.3505(3) 0.0579(8) Uani 1 d . .
O2 O -0.2042(4) 0.2565(3) 0.3126(3) 0.0889(10) Uani 1 d . .
N3 N 0.0027(3) 0.3691(2) 0.3789(2) 0.0516(6) Uani 1 d . .
C3 C -0.1288(5) 0.4447(3) 0.3539(4) 0.0715(10) Uani 1 d . .
H31 H -0.1993(25) 0.4307(13) 0.3870(19) 0.086 Uiso 1 d R .
H32 H -0.1978(25) 0.4458(15) 0.2823(4) 0.086 Uiso 1 d R .
H33 H -0.0761(5) 0.5069(4) 0.3756(21) 0.086 Uiso 1 d R .
C4 C 0.1681(4) 0.3969(2) 0.4215(2) 0.0463(6) Uani 1 d . .
O4 O 0.2114(3) 0.4816(2) 0.4433(2) 0.0631(7) Uani 1 d . .
C4A C 0.2907(4) 0.3198(2) 0.4392(2) 0.0418(5) Uani 1 d . .
N5 N 0.4568(3) 0.3435(2) 0.4829(2) 0.0437(5) Uani 1 d . .
C6 C 0.5689(4) 0.2725(2) 0.4992(2) 0.0487(6) Uani 1 d . .
C61 C 0.7532(5) 0.2942(3) 0.5528(4) 0.0715(11) Uani 1 d . .
H611 H 0.7699(5) 0.3543(12) 0.5886(20) 0.086 Uiso 1 d R .
H612 H 0.7996(9) 0.2993(23) 0.5050(4) 0.086 Uiso 1 d R .
H613 H 0.8095(8) 0.2429(12) 0.5994(17) 0.086 Uiso 1 d R .
C7 C 0.5096(4) 0.1770(2) 0.4659(3) 0.0520(7) Uani 1 d . .
C71 C 0.6347(6) 0.0974(3) 0.4796(4) 0.0790(12) Uani 1 d . .
H711 H 0.5757(7) 0.0407(8) 0.4434(20) 0.095 Uiso 1 d R .
H712 H 0.6959(29) 0.0821(16) 0.5498(5) 0.095 Uiso 1 d R .
H713 H 0.7131(26) 0.1186(9) 0.4543(23) 0.095 Uiso 1 d R .
N8 N 0.3477(4) 0.1544(2) 0.4225(2) 0.0515(6) Uani 1 d . .
Cl Cl 0.18809(12) 0.34213(7) 0.15784(7) 0.0611(2) Uani 1 d . .
O1P O 0.0617(10) 0.3592(6) 0.1939(6) 0.0806(12) Uiso 0.50 d PD 1
O2P O 0.3553(8) 0.3402(5) 0.2482(5) 0.0754(12) Uiso 0.50 d PD 1
O3P O 0.1658(8) 0.2530(5) 0.1081(5) 0.0762(12) Uiso 0.50 d PD 1
O4P O 0.1889(11) 0.4171(6) 0.0902(6) 0.112(2) Uiso 0.50 d PD 1
O1P' O 0.0909(10) 0.3782(6) 0.2072(6) 0.0806(12) Uiso 0.50 d PD 2
O2P' O 0.3598(8) 0.3654(5) 0.2134(5) 0.0754(12) Uiso 0.50 d PD 2
O3P' O 0.1686(8) 0.2343(4) 0.1523(5) 0.0762(12) Uiso 0.50 d PD 2
O4P' O 0.1121(11) 0.3809(7) 0.0608(6) 0.112(2) Uiso 0.50 d PD 2
O1W O 0.4749(5) 0.5022(2) 0.3644(2) 0.0661(7) Uani 1 d D .
H11W H 0.4743(58) 0.5542(18) 0.3342(29) 0.079 Uiso 1 d D .
H12W H 0.4241(54) 0.4579(22) 0.3228(27) 0.079 Uiso 1 d D .
O2W O 0.5005(4) 0.6522(2) 0.2731(3) 0.0862(10) Uani 1 d D .
H21W H 0.5937(38) 0.6818(34) 0.2879(44) 0.103 Uiso 1 d D .
H22W H 0.4292(50) 0.6941(30) 0.2735(44) 0.103 Uiso 1 d D .

loop_
_geom_bond_atom_site_label_1
_geom_bond_atom_site_label_2
_geom_bond_distance
_geom_bond_site_symmetry_2
_geom_bond_publ_flag
Cu O1W 1.920(2) . ?
Cu O1W 1.920(2) 3_666 ?
Cu N5 2.187(2) 3_666 ?
Cu N5 2.187(2) . ?
Cu O4 2.303(3) 3_666 ?
Cu O4 2.303(3) . ?
N1 C2 1.361(5) . ?
N1 C1A 1.379(4) . ?
N1 C1 1.467(4) . ?
C1A N8 1.335(4) . ?
C1A C4A 1.383(4) . ?
C2 O2 1.215(4) . ?
C2 N3 1.394(5) . ?
N3 C4 1.358(4) . ?
N3 C3 1.475(5) . ?
C4 O4 1.227(4) . ?
C4 C4A 1.451(4) . ?
C4A N5 1.349(4) . ?
N5 C6 1.332(4) . ?
C6 C7 1.423(5) . ?
C6 C61 1.485(5) . ?
C7 N8 1.313(4) . ?
C7 C71 1.501(5) . ?
Cl O4P' 1.396(8) . ?
Cl O2P' 1.400(6) . ?
Cl O3P 1.402(6) . ?
Cl O1P' 1.432(7) . ?
Cl O4P 1.442(8) . ?
Cl O1P 1.444(7) . ?
Cl O2P 1.488(6) . ?
Cl O3P' 1.495(6) . ?
O2P O1W 2.732(7) . ?
O2P' O1W 2.754(7) . ?
O1W O2W 2.534(4) . ?
O2W O2 2.745(4) 2 ?
O2W O3P' 2.847(7) 2_655 ?
O2W O3P 3.011(7) 2_655 ?
